data_4517735
loop_
_publ_author_name
'Basavalingappa, Vasantha'
'Bera, Santu'
'Xue, Bin'
'O'Donnell, Joseph'
'Guerin, Sarah'
'Cazade, Pierre-Andre'
'Yuan, Hui'
'Haq, Ehtsham Ul'
'Silien, Christophe'
'Tao, Kai'
'Shimon, Linda J. W.'
'Tofail, Syed A. M.'
'Thompson, Damien'
'Kolusheva, Sofiya'
'Yang, Rusen'
'Cao, Yi'
'Gazit, Ehud'

_publ_section_title
;
 Diphenylalanine-Derivative Peptide Assemblies with Increased Aromaticity
 Exhibit Metal-like Rigidity and High Piezoelectricity.
;
_journal_name_full 'ACS nano'
_journal_paper_doi 10.1021/acsnano.0c01654
_journal_year 2020
_chemical_absolute_configuration syn
_chemical_formula_sum 'C30 H26 N2 O2'
_chemical_formula_weight 446.53
_space_group_crystal_system orthorhombic
_space_group_IT_number 19
_space_group_name_Hall 'P 2ac 2ab'
_space_group_name_H-M_alt 'P 21 21 21'
_atom_sites_solution_hydrogens geom
_audit_creation_method SHELXL-2016/4
_cell_angle_alpha 90
_cell_angle_beta 90
_cell_angle_gamma 90
_cell_formula_units_Z 4
_cell_length_a 6.1900(12)
_cell_length_b 11.100(2)
_cell_length_c 33.820(7)
_cell_measurement_reflns_used 26271
_cell_measurement_temperature 100(2)
_cell_measurement_theta_max 31.21
_cell_measurement_theta_min 1.5
_cell_volume 2323.7(8)
_computing_cell_refinement 'EDNA autoprocess'
_computing_data_collection 'MX Cube3'
_computing_data_reduction 'EDNA autoprocess'
_computing_structure_refinement 'SHELXL-2016/4 (Sheldrick, 2016)'
_computing_structure_solution 'SHELXT 2014/5 (Sheldrick, 2014)'
_diffrn_ambient_temperature 100(2)
_diffrn_measured_fraction_theta_full 0.981
_diffrn_measured_fraction_theta_max 0.885
_diffrn_measurement_device_type 'single axis goniostat'
_diffrn_measurement_method 'phi scan'
_diffrn_radiation_type synchrotron
_diffrn_radiation_wavelength 0.800
_diffrn_reflns_av_R_equivalents 0.1053
_diffrn_reflns_av_unetI/netI 0.1162
_diffrn_reflns_Laue_measured_fraction_full 0.981
_diffrn_reflns_Laue_measured_fraction_max 0.885
_diffrn_reflns_limit_h_max 7
_diffrn_reflns_limit_h_min -7
_diffrn_reflns_limit_k_max 12
_diffrn_reflns_limit_k_min -12
_diffrn_reflns_limit_l_max 43
_diffrn_reflns_limit_l_min -43
_diffrn_reflns_number 8694
_diffrn_reflns_point_group_measured_fraction_full 0.977
_diffrn_reflns_point_group_measured_fraction_max 0.876
_diffrn_reflns_theta_full 28.685
_diffrn_reflns_theta_max 31.215
_diffrn_reflns_theta_min 1.355
_diffrn_source 'ESRF ID29'
_exptl_absorpt_coefficient_mu 0.105
_exptl_absorpt_correction_T_max 0.99
_exptl_absorpt_correction_T_min 0.99
_exptl_absorpt_correction_type multi-scan
_exptl_absorpt_process_details 'EDNA XDS autoprocess'
_exptl_crystal_colour colourless
_exptl_crystal_density_diffrn 1.276
_exptl_crystal_description needle
_exptl_crystal_F_000 944
_exptl_crystal_size_max 0.100
_exptl_crystal_size_mid 0.010
_exptl_crystal_size_min 0.010
_refine_diff_density_max 0.285
_refine_diff_density_min -0.357
_refine_diff_density_rms 0.079
_refine_ls_abs_structure_details
;
 Flack x determined using 1429 quotients [(I+)-(I-)]/[(I+)+(I-)]
 (Parsons, Flack and Wagner, Acta Cryst. B69 (2013) 249-259).
;
_refine_ls_extinction_method none
_refine_ls_goodness_of_fit_ref 1.058
_refine_ls_hydrogen_treatment constr
_refine_ls_matrix_type full
_refine_ls_number_parameters 307
_refine_ls_number_reflns 4623
_refine_ls_number_restraints 0
_refine_ls_restrained_S_all 1.058
_refine_ls_R_factor_all 0.0703
_refine_ls_R_factor_gt 0.0610
_refine_ls_shift/su_max 0.000
_refine_ls_shift/su_mean 0.000
_refine_ls_structure_factor_coef Fsqd
_refine_ls_weighting_details 'w=1/[\s^2^(Fo^2^)+(0.0975P)^2^+0.0614P] where P=(Fo^2^+2Fc^2^)/3'
_refine_ls_weighting_scheme calc
_refine_ls_wR_factor_gt 0.1599
_refine_ls_wR_factor_ref 0.1686
_reflns_Friedel_coverage 0.710
_reflns_Friedel_fraction_full 0.973
_reflns_Friedel_fraction_max 0.863
_reflns_number_gt 4037
_reflns_number_total 4623
_reflns_threshold_expression 'I > 2\s(I)'
_cod_data_source_file nn0c01654_si_002.cif
_cod_data_source_block cyclodipdip
_cod_database_code 4517735
_shelx_shelxl_version_number 2016/4
_shelx_space_group_comment
;
The symmetry employed for this shelxl refinement is uniquely defined
by the following loop, which should always be used as a source of
symmetry information in preference to the above space-group names.
They are only intended as comments.
;
_shelx_estimated_absorpt_t_min 0.990
_shelx_estimated_absorpt_t_max 0.999

loop_
_space_group_symop_operation_xyz
'x, y, z'
'-x+1/2, -y, z+1/2'
'-x, y+1/2, -z+1/2'
'x+1/2, -y+1/2, -z'

loop_
_atom_site_label
_atom_site_type_symbol
_atom_site_fract_x
_atom_site_fract_y
_atom_site_fract_z
_atom_site_U_iso_or_equiv
_atom_site_adp_type
_atom_site_occupancy
_atom_site_site_symmetry_order
_atom_site_calc_flag
_atom_site_refinement_flags_posn
_atom_site_refinement_flags_adp
_atom_site_refinement_flags_occupancy
_atom_site_disorder_assembly
_atom_site_disorder_group
O1 O -0.9092(3) -0.5706(2) -0.69081(7) 0.0263(5) Uani 1 1 d . . . . .
O2 O -0.1913(4) -0.3929(2) -0.62696(7) 0.0288(6) Uani 1 1 d . . . . .
N1 N -0.3498(4) -0.4947(3) -0.67624(8) 0.0234(6) Uani 1 1 d . . . . .
H1A H -0.221316 -0.519711 -0.683732 0.028 Uiso 1 1 calc R U . . .
N2 N -0.7524(4) -0.4437(3) -0.64744(8) 0.0228(6) Uani 1 1 d . . . . .
H2 H -0.875671 -0.437930 -0.634618 0.027 Uiso 1 1 calc R U . . .
C00O C -0.8501(5) -0.4930(4) -0.55279(11) 0.0309(8) Uani 1 1 d . . . . .
H00O H -0.956029 -0.431209 -0.554166 0.037 Uiso 1 1 calc R U . . .
C1 C -0.5326(5) -0.5368(3) -0.69950(9) 0.0233(7) Uani 1 1 d . . . . .
H1 H -0.537670 -0.486329 -0.723982 0.028 Uiso 1 1 calc R U . . .
C2 C -0.7476(5) -0.5183(3) -0.67797(9) 0.0225(7) Uani 1 1 d . . . . .
C3 C -0.5036(5) -0.6688(3) -0.71291(9) 0.0244(7) Uani 1 1 d . . . . .
H3 H -0.636810 -0.691140 -0.727928 0.029 Uiso 1 1 calc R U . . .
C4 C -0.3121(5) -0.6822(3) -0.74174(10) 0.0252(7) Uani 1 1 d . . . . .
C5 C -0.2599(6) -0.5924(3) -0.76846(10) 0.0308(8) Uani 1 1 d . . . . .
H5 H -0.345815 -0.521520 -0.769457 0.037 Uiso 1 1 calc R U . . .
C6 C -0.0830(7) -0.6036(4) -0.79413(11) 0.0393(9) Uani 1 1 d . . . . .
H6 H -0.045555 -0.539707 -0.811509 0.047 Uiso 1 1 calc R U . . .
C7 C 0.0365(6) -0.7092(4) -0.79379(10) 0.0367(9) Uani 1 1 d . . . . .
H7 H 0.155540 -0.718332 -0.811263 0.044 Uiso 1 1 calc R U . . .
C8 C -0.0166(6) -0.8001(4) -0.76836(10) 0.0325(8) Uani 1 1 d . . . . .
H8 H 0.066344 -0.872088 -0.768220 0.039 Uiso 1 1 calc R U . . .
C9 C -0.1916(6) -0.7883(4) -0.74256(10) 0.0301(8) Uani 1 1 d . . . . .
H9 H -0.228835 -0.853003 -0.725477 0.036 Uiso 1 1 calc R U . . .
C10 C -0.4916(5) -0.7525(3) -0.67749(10) 0.0264(7) Uani 1 1 d . . . . .
C11 C -0.6743(5) -0.8200(3) -0.66718(11) 0.0295(8) Uani 1 1 d . . . . .
H11 H -0.802324 -0.812472 -0.682471 0.035 Uiso 1 1 calc R U . . .
C12 C -0.6716(6) -0.8973(4) -0.63515(12) 0.0362(9) Uani 1 1 d . . . . .
H12 H -0.797642 -0.941820 -0.628576 0.043 Uiso 1 1 calc R U . . .
C13 C -0.4845(6) -0.9104(4) -0.61232(11) 0.0361(9) Uani 1 1 d . . . . .
H13 H -0.481059 -0.964241 -0.590486 0.043 Uiso 1 1 calc R U . . .
C14 C -0.3036(6) -0.8428(3) -0.62242(11) 0.0327(8) Uani 1 1 d . . . . .
H14 H -0.175650 -0.850286 -0.607109 0.039 Uiso 1 1 calc R U . . .
C15 C -0.3063(6) -0.7652(3) -0.65409(10) 0.0291(7) Uani 1 1 d . . . . .
H15 H -0.180805 -0.719557 -0.660197 0.035 Uiso 1 1 calc R U . . .
C16 C -0.5740(5) -0.3702(3) -0.63292(9) 0.0220(7) Uani 1 1 d . . . . .
H16 H -0.586958 -0.288687 -0.645283 0.026 Uiso 1 1 calc R U . . .
C17 C -0.3558(5) -0.4228(3) -0.64507(9) 0.0219(7) Uani 1 1 d . . . . .
C18 C -0.5808(5) -0.3534(3) -0.58708(9) 0.0229(7) Uani 1 1 d . . . . .
H18 H -0.428975 -0.335814 -0.578800 0.027 Uiso 1 1 calc R U . . .
C19 C -0.6416(5) -0.4710(3) -0.56709(9) 0.0237(7) Uani 1 1 d . . . . .
C20 C -0.4909(5) -0.5641(3) -0.56484(9) 0.0273(7) Uani 1 1 d . . . . .
H20 H -0.348992 -0.551345 -0.574668 0.033 Uiso 1 1 calc R U . . .
C21 C -0.5434(6) -0.6743(4) -0.54866(10) 0.0316(8) Uani 1 1 d . . . . .
H21 H -0.437282 -0.735966 -0.547034 0.038 Uiso 1 1 calc R U . . .
C22 C -0.7517(6) -0.6954(4) -0.53468(11) 0.0351(8) Uani 1 1 d . . . . .
H22 H -0.789073 -0.771712 -0.523929 0.042 Uiso 1 1 calc R U . . .
C23 C -0.9039(6) -0.6041(4) -0.53661(12) 0.0369(9) Uani 1 1 d . . . . .
H23 H -1.045797 -0.617463 -0.526831 0.044 Uiso 1 1 calc R U . . .
C24 C -0.7148(5) -0.2469(3) -0.57326(9) 0.0235(7) Uani 1 1 d . . . . .
C25 C -0.6671(6) -0.1946(4) -0.53696(10) 0.0306(8) Uani 1 1 d . . . . .
H25 H -0.546009 -0.222865 -0.522410 0.037 Uiso 1 1 calc R U . . .
C26 C -0.7911(6) -0.1024(4) -0.52149(11) 0.0355(8) Uani 1 1 d . . . . .
H26 H -0.753895 -0.067725 -0.496725 0.043 Uiso 1 1 calc R U . . .
C27 C -0.9706(6) -0.0601(3) -0.54214(10) 0.0311(8) Uani 1 1 d . . . . .
H27 H -1.058896 0.001741 -0.531382 0.037 Uiso 1 1 calc R U . . .
C28 C -1.0173(6) -0.1096(4) -0.57829(11) 0.0323(8) Uani 1 1 d . . . . .
H28 H -1.138333 -0.080965 -0.592769 0.039 Uiso 1 1 calc R U . . .
C29 C -0.8903(5) -0.2012(3) -0.59413(10) 0.0260(7) Uani 1 1 d . . . . .
H29 H -0.923940 -0.232890 -0.619488 0.031 Uiso 1 1 calc R U . . .

loop_
_atom_site_aniso_label
_atom_site_aniso_U_11
_atom_site_aniso_U_22
_atom_site_aniso_U_33
_atom_site_aniso_U_23
_atom_site_aniso_U_13
_atom_site_aniso_U_12
O1 0.0102(10) 0.0351(13) 0.0336(12) -0.0023(11) -0.0008(9) 0.0003(9)
O2 0.0116(11) 0.0407(14) 0.0340(12) -0.0084(11) -0.0003(9) -0.0021(10)
N1 0.0081(12) 0.0325(15) 0.0297(13) -0.0013(12) 0.0018(10) -0.0011(10)
N2 0.0077(12) 0.0335(15) 0.0271(13) -0.0016(12) 0.0028(10) -0.0007(11)
C00O 0.0170(17) 0.0377(19) 0.0379(18) 0.0066(16) -0.0002(15) 0.0012(14)
C1 0.0112(14) 0.0325(18) 0.0261(15) -0.0008(13) -0.0002(12) 0.0003(12)
C2 0.0095(14) 0.0314(17) 0.0267(15) 0.0012(14) -0.0007(12) 0.0026(12)
C3 0.0100(14) 0.0324(18) 0.0307(16) -0.0047(14) -0.0012(13) 0.0017(12)
C4 0.0124(14) 0.0360(18) 0.0272(15) -0.0073(14) -0.0037(13) 0.0029(12)
C5 0.0255(18) 0.0354(18) 0.0316(16) -0.0015(16) 0.0042(15) 0.0089(15)
C6 0.035(2) 0.051(2) 0.0319(17) 0.0001(19) 0.0041(16) 0.0063(18)
C7 0.0266(18) 0.052(2) 0.0310(16) -0.0079(18) 0.0023(16) 0.0058(18)
C8 0.0184(16) 0.041(2) 0.0379(17) -0.0128(17) -0.0023(15) 0.0048(15)
C9 0.0220(16) 0.0359(19) 0.0325(16) -0.0081(16) -0.0031(14) 0.0018(14)
C10 0.0156(15) 0.0283(17) 0.0353(16) -0.0040(14) 0.0039(14) -0.0010(13)
C11 0.0146(15) 0.0326(18) 0.0414(18) -0.0041(15) 0.0011(14) -0.0021(13)
C12 0.0269(19) 0.0315(19) 0.050(2) 0.0031(17) 0.0109(16) -0.0035(15)
C13 0.034(2) 0.0338(19) 0.0402(18) 0.0068(16) 0.0098(17) 0.0065(16)
C14 0.0229(17) 0.0351(19) 0.0401(18) 0.0029(16) 0.0025(15) 0.0054(14)
C15 0.0184(16) 0.0326(18) 0.0364(17) 0.0016(15) 0.0030(15) 0.0033(13)
C16 0.0112(15) 0.0274(16) 0.0276(15) -0.0006(13) -0.0007(12) 0.0017(11)
C17 0.0106(14) 0.0277(16) 0.0274(15) 0.0010(13) 0.0018(12) 0.0001(12)
C18 0.0111(15) 0.0307(17) 0.0268(15) -0.0018(14) 0.0017(12) 0.0000(12)
C19 0.0134(15) 0.0329(18) 0.0247(14) -0.0006(14) -0.0019(13) -0.0011(12)
C20 0.0206(16) 0.0350(19) 0.0263(15) -0.0007(14) 0.0000(14) 0.0041(14)
C21 0.0285(18) 0.0357(19) 0.0307(16) 0.0005(15) -0.0039(15) 0.0061(15)
C22 0.033(2) 0.035(2) 0.0368(17) 0.0091(16) -0.0018(16) -0.0026(16)
C23 0.0213(17) 0.044(2) 0.045(2) 0.0116(19) -0.0001(15) -0.0022(16)
C24 0.0104(13) 0.0310(17) 0.0292(15) 0.0009(14) 0.0047(13) -0.0017(12)
C25 0.0229(17) 0.0378(19) 0.0311(16) -0.0020(15) 0.0033(15) 0.0048(15)
C26 0.032(2) 0.043(2) 0.0312(17) -0.0028(17) 0.0033(16) 0.0030(17)
C27 0.0221(17) 0.0314(18) 0.0399(18) -0.0024(15) 0.0115(15) 0.0021(14)
C28 0.0216(17) 0.0338(19) 0.0415(18) 0.0021(16) 0.0030(15) 0.0034(14)
C29 0.0151(15) 0.0299(17) 0.0330(16) 0.0004(15) 0.0014(13) 0.0001(12)

loop_
_atom_type_symbol
_atom_type_description
_atom_type_scat_dispersion_real
_atom_type_scat_dispersion_imag
_atom_type_scat_source
C C 0.0050 0.0020 'International Tables Vol C Tables 4.2.6.8 and 6.1.1.4'
H H 0.0000 0.0000 'International Tables Vol C Tables 4.2.6.8 and 6.1.1.4'
N N 0.0090 0.0040 'International Tables Vol C Tables 4.2.6.8 and 6.1.1.4'
O O 0.0150 0.0080 'International Tables Vol C Tables 4.2.6.8 and 6.1.1.4'

loop_
_geom_angle_atom_site_label_1
_geom_angle_atom_site_label_2
_geom_angle_atom_site_label_3
_geom_angle
_geom_angle_site_symmetry_1
_geom_angle_site_symmetry_3
_geom_angle_publ_flag
C17 N1 C1 127.1(3) . . ?
C17 N1 H1A 116.5 . . ?
C1 N1 H1A 116.5 . . ?
C2 N2 C16 126.6(3) . . ?
C2 N2 H2 116.7 . . ?
C16 N2 H2 116.7 . . ?
C23 C00O C19 120.8(3) . . ?
C23 C00O H00O 119.6 . . ?
C19 C00O H00O 119.6 . . ?
N1 C1 C2 112.1(3) . . ?
N1 C1 C3 111.9(3) . . ?
C2 C1 C3 111.6(3) . . ?
N1 C1 H1 107.0 . . ?
C2 C1 H1 107.0 . . ?
C3 C1 H1 107.0 . . ?
O1 C2 N2 123.4(3) . . ?
O1 C2 C1 118.3(3) . . ?
N2 C2 C1 118.3(3) . . ?
C10 C3 C4 113.7(3) . . ?
C10 C3 C1 110.8(3) . . ?
C4 C3 C1 111.5(3) . . ?
C10 C3 H3 106.8 . . ?
C4 C3 H3 106.8 . . ?
C1 C3 H3 106.8 . . ?
C5 C4 C9 118.1(3) . . ?
C5 C4 C3 121.5(3) . . ?
C9 C4 C3 120.3(3) . . ?
C4 C5 C6 121.5(3) . . ?
C4 C5 H5 119.3 . . ?
C6 C5 H5 119.3 . . ?
C7 C6 C5 119.1(4) . . ?
C7 C6 H6 120.4 . . ?
C5 C6 H6 120.4 . . ?
C8 C7 C6 120.1(3) . . ?
C8 C7 H7 120.0 . . ?
C6 C7 H7 120.0 . . ?
C7 C8 C9 120.7(4) . . ?
C7 C8 H8 119.6 . . ?
C9 C8 H8 119.6 . . ?
C4 C9 C8 120.4(4) . . ?
C4 C9 H9 119.8 . . ?
C8 C9 H9 119.8 . . ?
C11 C10 C15 117.8(3) . . ?
C11 C10 C3 119.0(3) . . ?
C15 C10 C3 123.2(3) . . ?
C12 C11 C10 121.2(3) . . ?
C12 C11 H11 119.4 . . ?
C10 C11 H11 119.4 . . ?
C11 C12 C13 120.5(3) . . ?
C11 C12 H12 119.8 . . ?
C13 C12 H12 119.8 . . ?
C14 C13 C12 118.3(3) . . ?
C14 C13 H13 120.8 . . ?
C12 C13 H13 120.8 . . ?
C15 C14 C13 121.3(4) . . ?
C15 C14 H14 119.3 . . ?
C13 C14 H14 119.3 . . ?
C14 C15 C10 120.9(3) . . ?
C14 C15 H15 119.6 . . ?
C10 C15 H15 119.6 . . ?
N2 C16 C17 111.4(3) . . ?
N2 C16 C18 112.4(3) . . ?
C17 C16 C18 109.7(2) . . ?
N2 C16 H16 107.7 . . ?
C17 C16 H16 107.7 . . ?
C18 C16 H16 107.7 . . ?
O2 C17 N1 122.4(3) . . ?
O2 C17 C16 119.5(3) . . ?
N1 C17 C16 118.0(3) . . ?
C24 C18 C19 113.4(2) . . ?
C24 C18 C16 114.4(3) . . ?
C19 C18 C16 110.2(3) . . ?
C24 C18 H18 106.0 . . ?
C19 C18 H18 106.0 . . ?
C16 C18 H18 106.0 . . ?
C20 C19 C00O 118.0(3) . . ?
C20 C19 C18 119.8(3) . . ?
C00O C19 C18 122.1(3) . . ?
C21 C20 C19 121.5(3) . . ?
C21 C20 H20 119.3 . . ?
C19 C20 H20 119.3 . . ?
C20 C21 C22 120.1(3) . . ?
C20 C21 H21 119.9 . . ?
C22 C21 H21 119.9 . . ?
C23 C22 C21 119.4(4) . . ?
C23 C22 H22 120.3 . . ?
C21 C22 H22 120.3 . . ?
C22 C23 C00O 120.3(4) . . ?
C22 C23 H23 119.8 . . ?
C00O C23 H23 119.8 . . ?
C25 C24 C29 117.5(3) . . ?
C25 C24 C18 118.8(3) . . ?
C29 C24 C18 123.7(3) . . ?
C26 C25 C24 121.7(3) . . ?
C26 C25 H25 119.1 . . ?
C24 C25 H25 119.1 . . ?
C25 C26 C27 120.2(4) . . ?
C25 C26 H26 119.9 . . ?
C27 C26 H26 119.9 . . ?
C28 C27 C26 118.7(3) . . ?
C28 C27 H27 120.7 . . ?
C26 C27 H27 120.7 . . ?
C27 C28 C29 121.1(3) . . ?
C27 C28 H28 119.4 . . ?
C29 C28 H28 119.4 . . ?
C24 C29 C28 120.8(3) . . ?
C24 C29 H29 119.6 . . ?
C28 C29 H29 119.6 . . ?

loop_
_geom_bond_atom_site_label_1
_geom_bond_atom_site_label_2
_geom_bond_distance
_geom_bond_site_symmetry_2
_geom_bond_publ_flag
O1 C2 1.236(4) . ?
O2 C17 1.234(4) . ?
N1 C17 1.322(4) . ?
N1 C1 1.456(4) . ?
N1 H1A 0.8800 . ?
N2 C2 1.324(4) . ?
N2 C16 1.459(4) . ?
N2 H2 0.8800 . ?
C00O C23 1.390(6) . ?
C00O C19 1.400(5) . ?
C00O H00O 0.9500 . ?
C1 C2 1.531(4) . ?
C1 C3 1.544(5) . ?
C1 H1 1.0000 . ?
C3 C10 1.518(5) . ?
C3 C4 1.542(4) . ?
C3 H3 1.0000 . ?
C4 C5 1.384(5) . ?
C4 C9 1.394(5) . ?
C5 C6 1.403(5) . ?
C5 H5 0.9500 . ?
C6 C7 1.386(6) . ?
C6 H6 0.9500 . ?
C7 C8 1.366(6) . ?
C7 H7 0.9500 . ?
C8 C9 1.397(5) . ?
C8 H8 0.9500 . ?
C9 H9 0.9500 . ?
C10 C11 1.400(5) . ?
C10 C15 1.401(5) . ?
C11 C12 1.382(5) . ?
C11 H11 0.9500 . ?
C12 C13 1.400(6) . ?
C12 H12 0.9500 . ?
C13 C14 1.391(6) . ?
C13 H13 0.9500 . ?
C14 C15 1.375(5) . ?
C14 H14 0.9500 . ?
C15 H15 0.9500 . ?
C16 C17 1.528(4) . ?
C16 C18 1.562(4) . ?
C16 H16 1.0000 . ?
C18 C24 1.517(5) . ?
C18 C19 1.518(5) . ?
C18 H18 1.0000 . ?
C19 C20 1.394(5) . ?
C20 C21 1.379(5) . ?
C20 H20 0.9500 . ?
C21 C22 1.393(6) . ?
C21 H21 0.9500 . ?
C22 C23 1.386(6) . ?
C22 H22 0.9500 . ?
C23 H23 0.9500 . ?
C24 C25 1.390(5) . ?
C24 C29 1.391(5) . ?
C25 C26 1.382(5) . ?
C25 H25 0.9500 . ?
C26 C27 1.394(5) . ?
C26 H26 0.9500 . ?
C27 C28 1.371(5) . ?
C27 H27 0.9500 . ?
C28 C29 1.392(5) . ?
C28 H28 0.9500 . ?
C29 H29 0.9500 . ?

loop_
_geom_hbond_atom_site_label_D
_geom_hbond_atom_site_label_H
_geom_hbond_atom_site_label_A
_geom_hbond_distance_DH
_geom_hbond_distance_HA
_geom_hbond_distance_DA
_geom_hbond_angle_DHA
_geom_hbond_site_symmetry_A
N1 H1A O1_$1 0.88 2.03 2.897(3) 169.6 1_655
N2 H2 O2_$2 0.88 2.03 2.860(3) 156.1 1_455
C18 H18 O2 1.00 2.28 2.797(4) 110.6 .

loop_
_geom_torsion_atom_site_label_1
_geom_torsion_atom_site_label_2
_geom_torsion_atom_site_label_3
_geom_torsion_atom_site_label_4
_geom_torsion
_geom_torsion_site_symmetry_1
_geom_torsion_site_symmetry_2
_geom_torsion_site_symmetry_3
_geom_torsion_site_symmetry_4
_geom_torsion_publ_flag
C17 N1 C1 C2 -15.9(5) . . . . ?
C17 N1 C1 C3 -142.2(3) . . . . ?
C16 N2 C2 O1 -173.8(3) . . . . ?
C16 N2 C2 C1 3.7(5) . . . . ?
N1 C1 C2 O1 -166.2(3) . . . . ?
C3 C1 C2 O1 -39.8(4) . . . . ?
N1 C1 C2 N2 16.2(4) . . . . ?
C3 C1 C2 N2 142.6(3) . . . . ?
N1 C1 C3 C10 62.5(3) . . . . ?
C2 C1 C3 C10 -63.9(3) . . . . ?
N1 C1 C3 C4 -65.2(3) . . . . ?
C2 C1 C3 C4 168.3(3) . . . . ?
C10 C3 C4 C5 -160.3(3) . . . . ?
C1 C3 C4 C5 -34.1(4) . . . . ?
C10 C3 C4 C9 22.3(4) . . . . ?
C1 C3 C4 C9 148.5(3) . . . . ?
C9 C4 C5 C6 -3.9(5) . . . . ?
C3 C4 C5 C6 178.7(3) . . . . ?
C4 C5 C6 C7 2.7(6) . . . . ?
C5 C6 C7 C8 -0.8(6) . . . . ?
C6 C7 C8 C9 0.2(6) . . . . ?
C5 C4 C9 C8 3.3(5) . . . . ?
C3 C4 C9 C8 -179.3(3) . . . . ?
C7 C8 C9 C4 -1.5(5) . . . . ?
C4 C3 C10 C11 -131.6(3) . . . . ?
C1 C3 C10 C11 101.9(4) . . . . ?
C4 C3 C10 C15 49.1(4) . . . . ?
C1 C3 C10 C15 -77.5(4) . . . . ?
C15 C10 C11 C12 -0.5(5) . . . . ?
C3 C10 C11 C12 -179.9(3) . . . . ?
C10 C11 C12 C13 -0.4(6) . . . . ?
C11 C12 C13 C14 0.8(6) . . . . ?
C12 C13 C14 C15 -0.4(6) . . . . ?
C13 C14 C15 C10 -0.5(6) . . . . ?
C11 C10 C15 C14 0.9(5) . . . . ?
C3 C10 C15 C14 -179.7(3) . . . . ?
C2 N2 C16 C17 -23.5(4) . . . . ?
C2 N2 C16 C18 -147.0(3) . . . . ?
C1 N1 C17 O2 179.3(3) . . . . ?
C1 N1 C17 C16 -4.3(5) . . . . ?
N2 C16 C17 O2 -160.4(3) . . . . ?
C18 C16 C17 O2 -35.3(4) . . . . ?
N2 C16 C17 N1 23.1(4) . . . . ?
C18 C16 C17 N1 148.1(3) . . . . ?
N2 C16 C18 C24 -87.8(3) . . . . ?
C17 C16 C18 C24 147.7(3) . . . . ?
N2 C16 C18 C19 41.4(3) . . . . ?
C17 C16 C18 C19 -83.1(3) . . . . ?
C23 C00O C19 C20 0.5(5) . . . . ?
C23 C00O C19 C18 176.4(3) . . . . ?
C24 C18 C19 C20 -156.2(3) . . . . ?
C16 C18 C19 C20 74.0(4) . . . . ?
C24 C18 C19 C00O 28.0(4) . . . . ?
C16 C18 C19 C00O -101.8(4) . . . . ?
C00O C19 C20 C21 -0.7(5) . . . . ?
C18 C19 C20 C21 -176.8(3) . . . . ?
C19 C20 C21 C22 1.1(5) . . . . ?
C20 C21 C22 C23 -1.1(6) . . . . ?
C21 C22 C23 C00O 0.8(6) . . . . ?
C19 C00O C23 C22 -0.5(6) . . . . ?
C19 C18 C24 C25 77.6(4) . . . . ?
C16 C18 C24 C25 -154.7(3) . . . . ?
C19 C18 C24 C29 -99.5(4) . . . . ?
C16 C18 C24 C29 28.2(4) . . . . ?
C29 C24 C25 C26 1.4(5) . . . . ?
C18 C24 C25 C26 -175.9(3) . . . . ?
C24 C25 C26 C27 0.6(6) . . . . ?
C25 C26 C27 C28 -1.7(6) . . . . ?
C26 C27 C28 C29 0.7(6) . . . . ?
C25 C24 C29 C28 -2.4(5) . . . . ?
C18 C24 C29 C28 174.7(3) . . . . ?
C27 C28 C29 C24 1.4(6) . . . . ?
